data_7025986
loop_
_publ_author_name
'Arp, Henning'
'Marschner, Christoph'
'Baumgartner, Judith'

_publ_section_title
;
 The quest for silylhydroboranes: (Me(3)Si)(3)SiBH(2).
;
_journal_issue 39
_journal_name_full 'Dalton transactions (Cambridge, England : 2003)'
_journal_page_first 9270
_journal_page_last 9274
_journal_paper_doi 10.1039/c0dt00096e
_journal_volume 39
_journal_year 2010
_chemical_formula_sum 'C18 H58 B2 Si8'
_chemical_formula_weight 520.98
_chemical_name_systematic
;
?
;
_space_group_IT_number 14
_symmetry_cell_setting monoclinic
_symmetry_space_group_name_Hall '-P 2yn'
_symmetry_space_group_name_H-M 'P 1 21/n 1'
_atom_sites_solution_hydrogens geom
_atom_sites_solution_primary direct
_atom_sites_solution_secondary difmap
_audit_creation_method SHELXL-97
_cell_angle_alpha 90.00
_cell_angle_beta 99.60(3)
_cell_angle_gamma 90.00
_cell_formula_units_Z 2
_cell_length_a 9.2013(18)
_cell_length_b 12.502(3)
_cell_length_c 15.972(3)
_cell_measurement_reflns_used 583
_cell_measurement_temperature 100(2)
_cell_measurement_theta_max 51.477
_cell_measurement_theta_min 4.792
_cell_volume 1811.6(7)
_computing_cell_refinement 'Bruker XSCANS'
_computing_data_collection 'Bruker XSCANS'
_computing_data_reduction 'Bruker SHELXTL'
_computing_molecular_graphics 'Bruker SHELXTL'
_computing_publication_material 'Bruker SHELXTL'
_computing_structure_refinement 'SHELXL-97 (Sheldrick, 1997)'
_computing_structure_solution 'SHELXS-97 (Sheldrick, 1990)'
_diffrn_ambient_temperature 100(2)
_diffrn_measured_fraction_theta_full 1.000
_diffrn_measured_fraction_theta_max 1.000
_diffrn_measurement_device_type 'SMART APEX'
_diffrn_measurement_method '\w scans'
_diffrn_radiation_monochromator graphite
_diffrn_radiation_source 'fine-focus sealed tube'
_diffrn_radiation_type MoK\a
_diffrn_radiation_wavelength 0.71073
_diffrn_reflns_av_R_equivalents 0.2533
_diffrn_reflns_av_sigmaI/netI 0.2276
_diffrn_reflns_limit_h_max 10
_diffrn_reflns_limit_h_min -10
_diffrn_reflns_limit_k_max 14
_diffrn_reflns_limit_k_min -14
_diffrn_reflns_limit_l_max 18
_diffrn_reflns_limit_l_min -18
_diffrn_reflns_number 12580
_diffrn_reflns_theta_full 25.00
_diffrn_reflns_theta_max 25.00
_diffrn_reflns_theta_min 2.08
_exptl_absorpt_coefficient_mu 0.302
_exptl_absorpt_correction_T_max 0.9533
_exptl_absorpt_correction_T_min 0.8785
_exptl_absorpt_correction_type multi-scan
_exptl_absorpt_process_details SADABS
_exptl_crystal_colour colorless
_exptl_crystal_density_diffrn 0.955
_exptl_crystal_density_method 'not measured'
_exptl_crystal_description needles
_exptl_crystal_F_000 576
_exptl_crystal_size_max 0.44
_exptl_crystal_size_mid 0.16
_exptl_crystal_size_min 0.16
_refine_diff_density_max 0.346
_refine_diff_density_min -0.348
_refine_diff_density_rms 0.084
_refine_ls_extinction_method none
_refine_ls_goodness_of_fit_ref 0.998
_refine_ls_hydrogen_treatment mixed
_refine_ls_matrix_type full
_refine_ls_number_parameters 144
_refine_ls_number_reflns 3179
_refine_ls_number_restraints 0
_refine_ls_restrained_S_all 0.998
_refine_ls_R_factor_all 0.2029
_refine_ls_R_factor_gt 0.0957
_refine_ls_shift/su_max 0.006
_refine_ls_shift/su_mean 0.001
_refine_ls_structure_factor_coef Fsqd
_refine_ls_weighting_details 'calc w=1/[\s^2^(Fo^2^)+(0.0527P)^2^+0.0000P] where P=(Fo^2^+2Fc^2^)/3'
_refine_ls_weighting_scheme calc
_refine_ls_wR_factor_gt 0.1494
_refine_ls_wR_factor_ref 0.1841
_reflns_number_gt 1513
_reflns_number_total 3179
_reflns_threshold_expression >2sigma(I)
_cod_data_source_file c0dt00096e.txt
_cod_data_source_block 738j
_cod_depositor_comments
;
The following automatic conversions were performed:

'_symmetry_cell_setting' value 'Monoclinic' changed to 'monoclinic'
according to /home/saulius/struct/CIF-dictionaries/cif_core.dic
dictionary named 'cif_core.dic' version 2.4.2 from 2011-04-26.

Automatic conversion script
Id: cif_fix_values 1891 2012-01-12 08:04:46Z andrius 
;
_cod_original_cell_volume 1811.6(6)
_cod_original_sg_symbol_H-M P2(1)/n
_cod_database_code 7025986

loop_
_symmetry_equiv_pos_as_xyz
'x, y, z'
'-x+1/2, y+1/2, -z+1/2'
'-x, -y, -z'
'x-1/2, -y-1/2, z-1/2'

loop_
_atom_site_label
_atom_site_type_symbol
_atom_site_fract_x
_atom_site_fract_y
_atom_site_fract_z
_atom_site_U_iso_or_equiv
_atom_site_adp_type
_atom_site_occupancy
_atom_site_symmetry_multiplicity
_atom_site_calc_flag
_atom_site_refinement_flags
Si1 Si 0.4412(2) 0.32785(15) 0.08255(13) 0.0278(5) Uani 1 1 d .
Si2 Si 0.2873(2) 0.19573(16) 0.01292(14) 0.0347(6) Uani 1 1 d .
Si3 Si 0.3334(2) 0.41331(16) 0.18769(14) 0.0329(6) Uani 1 1 d .
Si4 Si 0.6662(2) 0.24958(16) 0.14265(13) 0.0305(5) Uani 1 1 d .
B1 B 0.4921(11) 0.4283(8) -0.0049(7) 0.038(2) Uani 1 1 d .
H90 H 0.579(7) 0.494(6) 0.018(4) 0.05(2) Uiso 1 1 d .
H91 H 0.517(6) 0.393(4) -0.057(4) 0.025(18) Uiso 1 1 d .
C1 C 0.3569(7) 0.1527(6) -0.0856(4) 0.042(2) Uani 1 1 d .
H1A H 0.2928 0.0989 -0.1144 0.063 Uiso 1 1 calc R
H1B H 0.4546 0.1241 -0.0706 0.063 Uiso 1 1 calc R
H1C H 0.3591 0.2132 -0.1225 0.063 Uiso 1 1 calc R
C2 C 0.0918(7) 0.2464(7) -0.0177(5) 0.057(2) Uani 1 1 d .
H2A H 0.0329 0.1929 -0.0506 0.085 Uiso 1 1 calc R
H2B H 0.0919 0.3105 -0.0508 0.085 Uiso 1 1 calc R
H2C H 0.0514 0.2616 0.0326 0.085 Uiso 1 1 calc R
C3 C 0.2853(8) 0.0776(6) 0.0845(4) 0.046(2) Uani 1 1 d .
H3A H 0.2628 0.1008 0.1382 0.070 Uiso 1 1 calc R
H3B H 0.3802 0.0437 0.0930 0.070 Uiso 1 1 calc R
H3C H 0.2117 0.0276 0.0591 0.070 Uiso 1 1 calc R
C4 C 0.1830(8) 0.5029(6) 0.1386(5) 0.045(2) Uani 1 1 d .
H4A H 0.1146 0.4634 0.0982 0.068 Uiso 1 1 calc R
H4B H 0.2236 0.5607 0.1102 0.068 Uiso 1 1 calc R
H4C H 0.1329 0.5312 0.1818 0.068 Uiso 1 1 calc R
C5 C 0.2550(8) 0.3124(6) 0.2540(5) 0.047(2) Uani 1 1 d .
H5A H 0.2089 0.3485 0.2957 0.071 Uiso 1 1 calc R
H5B H 0.3326 0.2674 0.2821 0.071 Uiso 1 1 calc R
H5C H 0.1832 0.2696 0.2184 0.071 Uiso 1 1 calc R
C6 C 0.4759(8) 0.4931(6) 0.2586(5) 0.050(2) Uani 1 1 d .
H6A H 0.5120 0.5490 0.2262 0.074 Uiso 1 1 calc R
H6B H 0.5561 0.4473 0.2821 0.074 Uiso 1 1 calc R
H6C H 0.4329 0.5241 0.3037 0.074 Uiso 1 1 calc R
C7 C 0.6453(7) 0.1735(6) 0.2395(4) 0.043(2) Uani 1 1 d .
H7A H 0.5762 0.1163 0.2247 0.065 Uiso 1 1 calc R
H7B H 0.6099 0.2204 0.2793 0.065 Uiso 1 1 calc R
H7C H 0.7390 0.1445 0.2648 0.065 Uiso 1 1 calc R
C8 C 0.7304(7) 0.1561(5) 0.0655(4) 0.0370(19) Uani 1 1 d .
H8A H 0.8232 0.1254 0.0905 0.055 Uiso 1 1 calc R
H8B H 0.7420 0.1945 0.0150 0.055 Uiso 1 1 calc R
H8C H 0.6591 0.1002 0.0513 0.055 Uiso 1 1 calc R
C9 C 0.8086(7) 0.3563(6) 0.1686(5) 0.042(2) Uani 1 1 d .
H9A H 0.7718 0.4112 0.2016 0.064 Uiso 1 1 calc R
H9B H 0.8308 0.3866 0.1170 0.064 Uiso 1 1 calc R
H9C H 0.8965 0.3259 0.2007 0.064 Uiso 1 1 calc R

loop_
_atom_site_aniso_label
_atom_site_aniso_U_11
_atom_site_aniso_U_22
_atom_site_aniso_U_33
_atom_site_aniso_U_23
_atom_site_aniso_U_13
_atom_site_aniso_U_12
Si1 0.0174(11) 0.0287(12) 0.0362(13) 0.0015(10) 0.0011(9) -0.0003(9)
Si2 0.0224(11) 0.0373(13) 0.0433(14) -0.0045(11) 0.0025(10) -0.0052(10)
Si3 0.0167(11) 0.0350(13) 0.0464(14) -0.0009(11) 0.0041(10) 0.0012(10)
Si4 0.0184(10) 0.0315(11) 0.0404(13) -0.0010(11) 0.0010(9) 0.0006(10)
B1 0.028(5) 0.033(6) 0.052(7) -0.005(5) 0.003(5) 0.006(5)
C1 0.026(4) 0.048(5) 0.051(5) 0.002(4) -0.001(4) 0.004(4)
C2 0.018(4) 0.088(7) 0.060(6) -0.017(5) -0.005(4) -0.002(4)
C3 0.049(5) 0.050(5) 0.043(5) -0.007(4) 0.017(4) -0.016(4)
C4 0.030(5) 0.046(5) 0.059(6) -0.001(4) 0.007(4) 0.009(4)
C5 0.035(5) 0.056(6) 0.050(5) 0.005(4) 0.008(4) -0.002(4)
C6 0.029(5) 0.052(5) 0.069(6) -0.027(4) 0.013(4) -0.003(4)
C7 0.031(4) 0.048(5) 0.046(5) 0.008(4) -0.007(4) 0.002(4)
C8 0.025(4) 0.035(5) 0.049(5) -0.003(4) 0.002(4) 0.005(4)
C9 0.017(4) 0.044(5) 0.065(6) -0.007(4) 0.002(4) -0.002(4)

loop_
_atom_type_symbol
_atom_type_description
_atom_type_scat_dispersion_real
_atom_type_scat_dispersion_imag
_atom_type_scat_source
C C 0.0033 0.0016 'International Tables Vol C Tables 4.2.6.8 and 6.1.1.4'
H H 0.0000 0.0000 'International Tables Vol C Tables 4.2.6.8 and 6.1.1.4'
B B 0.0013 0.0007 'International Tables Vol C Tables 4.2.6.8 and 6.1.1.4'
Si Si 0.0817 0.0704 'International Tables Vol C Tables 4.2.6.8 and 6.1.1.4'

loop_
_geom_angle_atom_site_label_1
_geom_angle_atom_site_label_2
_geom_angle_atom_site_label_3
_geom_angle
_geom_angle_site_symmetry_1
B1 Si1 Si2 107.9(3) .
B1 Si1 Si3 113.1(3) .
Si2 Si1 Si3 111.61(10) .
B1 Si1 Si4 104.8(3) .
Si2 Si1 Si4 108.89(11) .
Si3 Si1 Si4 110.30(11) .
C3 Si2 C1 109.1(3) .
C3 Si2 C2 108.5(4) .
C1 Si2 C2 108.8(3) .
C3 Si2 Si1 109.6(2) .
C1 Si2 Si1 109.8(2) .
C2 Si2 Si1 111.2(3) .
C4 Si3 C5 108.5(3) .
C4 Si3 C6 109.4(4) .
C5 Si3 C6 108.4(4) .
C4 Si3 Si1 110.4(3) .
C5 Si3 Si1 110.4(3) .
C6 Si3 Si1 109.8(2) .
C7 Si4 C8 108.6(3) .
C7 Si4 C9 110.3(3) .
C8 Si4 C9 107.9(3) .
C7 Si4 Si1 110.4(2) .
C8 Si4 Si1 110.3(2) .
C9 Si4 Si1 109.4(2) .
B1 B1 Si1 126.2(9) 3_665

loop_
_geom_bond_atom_site_label_1
_geom_bond_atom_site_label_2
_geom_bond_distance
_geom_bond_site_symmetry_2
Si1 B1 1.991(10) .
Si1 Si2 2.333(3) .
Si1 Si3 2.346(3) .
Si1 Si4 2.346(3) .
Si2 C3 1.870(7) .
Si2 C1 1.875(7) .
Si2 C2 1.893(7) .
Si3 C4 1.850(7) .
Si3 C5 1.868(7) .
Si3 C6 1.872(7) .
Si4 C7 1.854(7) .
Si4 C8 1.864(7) .
Si4 C9 1.868(7) .
B1 B1 1.804(19) 3_665

loop_
_geom_torsion_atom_site_label_1
_geom_torsion_atom_site_label_2
_geom_torsion_atom_site_label_3
_geom_torsion_atom_site_label_4
_geom_torsion
_geom_torsion_site_symmetry_4
B1 Si1 Si2 C3 161.8(4) .
Si3 Si1 Si2 C3 -73.4(3) .
Si4 Si1 Si2 C3 48.6(3) .
B1 Si1 Si2 C1 42.0(4) .
Si3 Si1 Si2 C1 166.8(2) .
Si4 Si1 Si2 C1 -71.2(3) .
B1 Si1 Si2 C2 -78.4(4) .
Si3 Si1 Si2 C2 46.4(3) .
Si4 Si1 Si2 C2 168.4(3) .
B1 Si1 Si3 C4 48.7(4) .
Si2 Si1 Si3 C4 -73.1(3) .
Si4 Si1 Si3 C4 165.7(3) .
B1 Si1 Si3 C5 168.6(4) .
Si2 Si1 Si3 C5 46.8(3) .
Si4 Si1 Si3 C5 -74.4(3) .
B1 Si1 Si3 C6 -72.0(4) .
Si2 Si1 Si3 C6 166.2(3) .
Si4 Si1 Si3 C6 45.0(3) .
B1 Si1 Si4 C7 169.0(4) .
Si2 Si1 Si4 C7 -75.8(3) .
Si3 Si1 Si4 C7 47.0(3) .
B1 Si1 Si4 C8 -71.1(4) .
Si2 Si1 Si4 C8 44.1(3) .
Si3 Si1 Si4 C8 166.9(2) .
B1 Si1 Si4 C9 47.4(4) .
Si2 Si1 Si4 C9 162.6(3) .
Si3 Si1 Si4 C9 -74.6(3) .
Si2 Si1 B1 B1 141.1(9) 3_665
Si3 Si1 B1 B1 17.2(11) 3_665
Si4 Si1 B1 B1 -103.0(10) 3_665
